data_4036427
loop_
_publ_author_name
'Huang, You-ming'
'Zheng, Chang-wu'
'Pan, Lu'
'Jin, Qiao-wen'
'Zhao, Gang'

_publ_section_title
;
 Palladium(II)-Catalyzed Formal [3 + 2] Cycloaddition of Aziridines with
 3-Substituted Indoles: Synthesis of Enantioenriched Pyrroloindolines.
;
_journal_issue 21
_journal_name_full 'The Journal of organic chemistry'
_journal_page_first 10710
_journal_page_last 10718
_journal_paper_doi 10.1021/acs.joc.5b01931
_journal_volume 80
_journal_year 2015
_chemical_absolute_configuration ad
_chemical_formula_sum 'C31 H29 Br N2 O2 S'
_chemical_formula_weight 573.53
_space_group_crystal_system orthorhombic
_space_group_IT_number 19
_space_group_name_Hall 'P 2ac 2ab'
_space_group_name_H-M_alt 'P 21 21 21'
_atom_sites_solution_hydrogens geom
_audit_creation_method SHELXL-2013
_cell_angle_alpha 90
_cell_angle_beta 90
_cell_angle_gamma 90
_cell_formula_units_Z 4
_cell_length_a 9.5132(9)
_cell_length_b 13.7101(12)
_cell_length_c 21.3394(19)
_cell_measurement_reflns_used 3399
_cell_measurement_temperature 293(2)
_cell_measurement_theta_max 41.026
_cell_measurement_theta_min 4.838
_cell_volume 2783.2(4)
_computing_cell_refinement 'Bruker SMART'
_computing_data_collection 'Bruker SMART'
_computing_data_reduction 'Bruker SHELXTL'
_computing_molecular_graphics 'Bruker SHELXTL'
_computing_publication_material 'Bruker SHELXTL'
_computing_structure_refinement 'SHELXL-2013 (Sheldrick, 2013)'
_computing_structure_solution 'Bruker SHELXTL'
_diffrn_ambient_temperature 293(2)
_diffrn_measured_fraction_theta_full 0.999
_diffrn_measured_fraction_theta_max 0.999
_diffrn_measurement_device_type 'CCD area detector'
_diffrn_measurement_method 'phi and omega scans'
_diffrn_radiation_type MoK\a
_diffrn_radiation_wavelength 0.71073
_diffrn_reflns_av_R_equivalents 0.0423
_diffrn_reflns_av_unetI/netI 0.0641
_diffrn_reflns_Laue_measured_fraction_full 0.999
_diffrn_reflns_Laue_measured_fraction_max 0.999
_diffrn_reflns_limit_h_max 10
_diffrn_reflns_limit_h_min -11
_diffrn_reflns_limit_k_max 16
_diffrn_reflns_limit_k_min -15
_diffrn_reflns_limit_l_max 26
_diffrn_reflns_limit_l_min -26
_diffrn_reflns_number 16988
_diffrn_reflns_point_group_measured_fraction_full 0.999
_diffrn_reflns_point_group_measured_fraction_max 0.999
_diffrn_reflns_theta_full 25.242
_diffrn_reflns_theta_max 25.995
_diffrn_reflns_theta_min 1.909
_exptl_absorpt_coefficient_mu 1.582
_exptl_absorpt_correction_T_max 0.7457
_exptl_absorpt_correction_T_min 0.6576
_exptl_absorpt_correction_type multi-scan
_exptl_absorpt_process_details sadabs
_exptl_crystal_colour colorless
_exptl_crystal_density_diffrn 1.369
_exptl_crystal_description prismatic
_exptl_crystal_F_000 1184
_exptl_crystal_size_max 0.211
_exptl_crystal_size_mid 0.165
_exptl_crystal_size_min 0.122
_refine_diff_density_max 0.413
_refine_diff_density_min -0.223
_refine_diff_density_rms 0.039
_refine_ls_abs_structure_details
; 
 Flack x determined using 1363 quotients [(I+)-(I-)]/[(I+)+(I-)] 
 (Parsons and Flack (2004), Acta Cryst. A60, s61). 
;
_refine_ls_abs_structure_Flack 0.002(6)
_refine_ls_extinction_method none
_refine_ls_goodness_of_fit_ref 0.972
_refine_ls_hydrogen_treatment constr
_refine_ls_matrix_type full
_refine_ls_number_parameters 336
_refine_ls_number_reflns 5465
_refine_ls_number_restraints 0
_refine_ls_restrained_S_all 0.972
_refine_ls_R_factor_all 0.0640
_refine_ls_R_factor_gt 0.0384
_refine_ls_shift/su_max 0.000
_refine_ls_shift/su_mean 0.000
_refine_ls_structure_factor_coef Fsqd
_refine_ls_weighting_details 'w=1/[\s^2^(Fo^2^)+(0.0280P)^2^] where P=(Fo^2^+2Fc^2^)/3'
_refine_ls_weighting_scheme calc
_refine_ls_wR_factor_gt 0.0782
_refine_ls_wR_factor_ref 0.0864
_reflns_Friedel_coverage 0.769
_reflns_Friedel_fraction_full 1.000
_reflns_Friedel_fraction_max 1.000
_reflns_number_gt 3853
_reflns_number_total 5465
_reflns_threshold_expression 'I > 2\s(I)'
_cod_data_source_file jo5b01931_si_001.cif
_cod_data_source_block cd214531
_cod_database_code 4036427
_shelx_space_group_comment
; 
The symmetry employed for this shelxl refinement is uniquely defined 
by the following loop, which should always be used as a source of 
symmetry information in preference to the above space-group names. 
They are only intended as comments. 
;
_shelxl_version_number 2013-4

loop_
_space_group_symop_operation_xyz
'x, y, z'
'-x+1/2, -y, z+1/2'
'-x, y+1/2, -z+1/2'
'x+1/2, -y+1/2, -z'

loop_
_atom_site_label
_atom_site_type_symbol
_atom_site_fract_x
_atom_site_fract_y
_atom_site_fract_z
_atom_site_U_iso_or_equiv
_atom_site_adp_type
_atom_site_occupancy
_atom_site_site_symmetry_order
_atom_site_calc_flag
_atom_site_refinement_flags_posn
_atom_site_refinement_flags_adp
Br1 Br -0.03085(7) 0.05349(4) 0.05197(2) 0.0948(2) Uani 1 1 d . .
S1 S 0.26114(12) 0.17457(8) 0.35335(4) 0.0550(3) Uani 1 1 d . .
N1 N 0.3643(4) 0.0265(2) 0.21655(14) 0.0541(9) Uani 1 1 d . .
N2 N 0.2735(4) 0.1567(2) 0.27842(13) 0.0503(8) Uani 1 1 d . .
O1 O 0.3149(3) 0.2698(2) 0.36503(13) 0.0706(9) Uani 1 1 d . .
O2 O 0.3229(3) 0.0907(2) 0.38160(12) 0.0702(9) Uani 1 1 d . .
C1 C 0.3349(5) 0.0074(3) 0.15435(18) 0.0519(10) Uani 1 1 d . .
C2 C 0.4241(5) -0.0356(3) 0.11071(19) 0.0650(13) Uani 1 1 d . .
H2 H 0.5142 -0.0556 0.1216 0.078 Uiso 1 1 calc R U
C3 C 0.3736(7) -0.0474(3) 0.0506(2) 0.0751(14) Uani 1 1 d . .
H3 H 0.4315 -0.0755 0.0204 0.090 Uiso 1 1 calc R U
C4 C 0.2420(8) -0.0194(3) 0.03403(19) 0.0766(15) Uani 1 1 d . .
H4 H 0.2108 -0.0284 -0.0068 0.092 Uiso 1 1 calc R U
C5 C 0.1545(6) 0.0227(3) 0.07816(19) 0.0639(13) Uani 1 1 d . .
C6 C 0.2008(4) 0.0387(3) 0.13925(16) 0.0488(10) Uani 1 1 d . .
C7 C 0.1290(4) 0.0816(3) 0.19688(17) 0.0469(10) Uani 1 1 d . .
C8 C 0.2427(4) 0.0628(3) 0.24886(15) 0.0462(9) Uani 1 1 d . .
H8 H 0.2089 0.0154 0.2798 0.055 Uiso 1 1 calc R U
C9 C 0.2399(5) 0.2340(3) 0.23319(17) 0.0528(10) Uani 1 1 d . .
H9A H 0.3183 0.2453 0.2050 0.063 Uiso 1 1 calc R U
H9B H 0.2176 0.2945 0.2546 0.063 Uiso 1 1 calc R U
C10 C 0.1125(4) 0.1960(3) 0.19731(16) 0.0456(9) Uani 1 1 d . .
H10 H 0.0299 0.2105 0.2231 0.055 Uiso 1 1 calc R U
C11 C 0.0918(4) 0.2483(3) 0.13616(17) 0.0441(9) Uani 1 1 d . .
C12 C -0.0347(5) 0.2939(3) 0.12277(19) 0.0523(10) Uani 1 1 d . .
H12 H -0.1072 0.2918 0.1520 0.063 Uiso 1 1 calc R U
C13 C -0.0547(6) 0.3421(3) 0.0671(2) 0.0666(13) Uani 1 1 d . .
H13 H -0.1406 0.3719 0.0590 0.080 Uiso 1 1 calc R U
C14 C 0.0491(7) 0.3467(3) 0.0240(2) 0.0697(14) Uani 1 1 d . .
H14 H 0.0339 0.3786 -0.0139 0.084 Uiso 1 1 calc R U
C15 C 0.1774(6) 0.3041(3) 0.03604(19) 0.0645(12) Uani 1 1 d . .
H15 H 0.2496 0.3087 0.0068 0.077 Uiso 1 1 calc R U
C16 C 0.1989(5) 0.2543(3) 0.09190(19) 0.0539(11) Uani 1 1 d . .
H16 H 0.2852 0.2248 0.0998 0.065 Uiso 1 1 calc R U
C17 C -0.0082(5) 0.0320(3) 0.2130(2) 0.0666(12) Uani 1 1 d . .
H17A H -0.0788 0.0506 0.1832 0.100 Uiso 1 1 calc R U
H17B H -0.0372 0.0513 0.2543 0.100 Uiso 1 1 calc R U
H17C H 0.0043 -0.0375 0.2118 0.100 Uiso 1 1 calc R U
C18 C 0.4762(5) -0.0179(3) 0.2523(2) 0.0591(11) Uani 1 1 d . .
H18A H 0.5056 0.0275 0.2847 0.071 Uiso 1 1 calc R U
H18B H 0.5558 -0.0285 0.2248 0.071 Uiso 1 1 calc R U
C19 C 0.4385(4) -0.1139(3) 0.28310(19) 0.0556(11) Uani 1 1 d . .
C20 C 0.3908(5) -0.1911(3) 0.2481(2) 0.0656(12) Uani 1 1 d . .
H20 H 0.3797 -0.1847 0.2050 0.079 Uiso 1 1 calc R U
C21 C 0.3592(6) -0.2787(4) 0.2773(3) 0.0830(16) Uani 1 1 d . .
H21 H 0.3254 -0.3308 0.2538 0.100 Uiso 1 1 calc R U
C22 C 0.3776(6) -0.2886(5) 0.3404(3) 0.0921(19) Uani 1 1 d . .
H22 H 0.3584 -0.3480 0.3597 0.111 Uiso 1 1 calc R U
C23 C 0.4231(6) -0.2131(5) 0.3748(3) 0.0855(17) Uani 1 1 d . .
H23 H 0.4331 -0.2199 0.4180 0.103 Uiso 1 1 calc R U
C24 C 0.4550(5) -0.1254(4) 0.3466(2) 0.0688(13) Uani 1 1 d . .
H24 H 0.4880 -0.0738 0.3707 0.083 Uiso 1 1 calc R U
C25 C 0.0826(4) 0.1741(3) 0.37407(16) 0.0504(10) Uani 1 1 d . .
C26 C 0.0077(5) 0.2595(3) 0.3783(2) 0.0672(12) Uani 1 1 d . .
H26 H 0.0517 0.3188 0.3703 0.081 Uiso 1 1 calc R U
C27 C -0.1310(6) 0.2574(4) 0.3943(3) 0.0828(16) Uani 1 1 d . .
H27 H -0.1804 0.3158 0.3968 0.099 Uiso 1 1 calc R U
C28 C -0.2002(5) 0.1715(4) 0.4067(2) 0.0689(13) Uani 1 1 d . .
C29 C -0.1243(6) 0.0861(3) 0.4013(2) 0.0671(13) Uani 1 1 d . .
H29 H -0.1687 0.0267 0.4084 0.080 Uiso 1 1 calc R U
C30 C 0.0143(5) 0.0874(3) 0.38584(18) 0.0599(12) Uani 1 1 d . .
H30 H 0.0636 0.0290 0.3831 0.072 Uiso 1 1 calc R U
C31 C -0.3522(6) 0.1702(5) 0.4260(3) 0.116(2) Uani 1 1 d . .
H31A H -0.3847 0.1040 0.4281 0.174 Uiso 1 1 calc R U
H31B H -0.4071 0.2056 0.3958 0.174 Uiso 1 1 calc R U
H31C H -0.3619 0.2003 0.4664 0.174 Uiso 1 1 calc R U

loop_
_atom_site_aniso_label
_atom_site_aniso_U_11
_atom_site_aniso_U_22
_atom_site_aniso_U_33
_atom_site_aniso_U_23
_atom_site_aniso_U_13
_atom_site_aniso_U_12
Br1 0.1271(5) 0.0730(3) 0.0843(4) -0.0099(3) -0.0522(3) 0.0026(3)
S1 0.0560(6) 0.0686(7) 0.0404(5) -0.0032(5) -0.0057(5) 0.0077(6)
N1 0.058(2) 0.060(2) 0.0441(18) 0.0010(16) 0.0005(16) 0.0150(18)
N2 0.058(2) 0.051(2) 0.0419(16) 0.0028(15) -0.0016(16) 0.0056(16)
O1 0.067(2) 0.081(2) 0.0636(17) -0.0218(16) -0.0066(16) -0.0145(17)
O2 0.071(2) 0.095(2) 0.0453(15) 0.0056(15) -0.0090(15) 0.0272(17)
C1 0.070(3) 0.042(2) 0.044(2) 0.0087(18) 0.007(2) 0.000(2)
C2 0.082(3) 0.056(3) 0.058(3) 0.000(2) 0.020(2) 0.001(2)
C3 0.120(4) 0.053(3) 0.053(3) -0.005(3) 0.032(3) -0.007(3)
C4 0.139(5) 0.051(3) 0.040(2) 0.002(2) -0.003(3) -0.010(3)
C5 0.107(4) 0.036(2) 0.049(2) 0.0032(19) -0.009(3) -0.006(2)
C6 0.069(3) 0.035(2) 0.042(2) 0.0033(17) -0.0021(19) -0.0007(19)
C7 0.055(3) 0.041(2) 0.044(2) 0.0033(17) -0.0033(18) 0.0001(19)
C8 0.059(2) 0.041(2) 0.0392(17) 0.0047(17) 0.0030(19) 0.002(2)
C9 0.065(3) 0.047(2) 0.047(2) 0.0021(18) -0.007(2) -0.001(2)
C10 0.052(2) 0.043(2) 0.043(2) -0.0002(17) 0.0012(18) 0.0006(18)
C11 0.049(2) 0.038(2) 0.045(2) 0.0025(17) -0.0062(19) -0.0037(18)
C12 0.053(2) 0.043(2) 0.061(2) -0.0008(19) -0.006(2) 0.002(2)
C13 0.085(4) 0.045(2) 0.069(3) -0.005(2) -0.030(3) 0.012(2)
C14 0.116(5) 0.042(2) 0.051(2) 0.0061(19) -0.014(3) 0.006(3)
C15 0.091(4) 0.051(3) 0.051(2) 0.004(2) 0.006(2) -0.006(3)
C16 0.060(3) 0.046(2) 0.056(2) 0.0039(19) -0.002(2) 0.001(2)
C17 0.067(3) 0.064(3) 0.069(2) 0.010(2) -0.003(2) -0.016(2)
C18 0.056(3) 0.065(3) 0.057(2) 0.005(2) 0.000(2) 0.009(2)
C19 0.051(3) 0.058(3) 0.057(2) 0.010(2) 0.008(2) 0.016(2)
C20 0.072(3) 0.058(3) 0.067(3) 0.010(3) 0.005(2) 0.010(2)
C21 0.079(4) 0.063(3) 0.107(4) 0.006(3) 0.016(3) 0.015(3)
C22 0.075(4) 0.087(4) 0.115(5) 0.050(4) 0.030(3) 0.024(3)
C23 0.076(4) 0.108(5) 0.073(3) 0.030(4) 0.013(3) 0.025(3)
C24 0.063(3) 0.084(3) 0.059(3) 0.011(2) 0.006(2) 0.024(3)
C25 0.060(3) 0.052(2) 0.0392(19) -0.0011(19) -0.0026(18) 0.005(2)
C26 0.062(3) 0.043(2) 0.096(3) -0.007(2) 0.011(3) 0.001(2)
C27 0.068(4) 0.053(3) 0.128(5) -0.001(3) 0.016(3) 0.012(3)
C28 0.059(3) 0.074(3) 0.074(3) 0.012(3) 0.002(2) 0.003(3)
C29 0.077(4) 0.054(3) 0.070(3) 0.013(2) 0.003(3) -0.010(3)
C30 0.072(3) 0.048(3) 0.060(2) 0.0101(19) 0.008(2) 0.012(2)
C31 0.066(4) 0.110(5) 0.171(6) 0.036(5) 0.021(4) 0.006(3)

loop_
_atom_type_symbol
_atom_type_description
_atom_type_scat_dispersion_real
_atom_type_scat_dispersion_imag
_atom_type_scat_source
C C 0.0033 0.0016 'International Tables Vol C Tables 4.2.6.8 and 6.1.1.4'
H H 0.0000 0.0000 'International Tables Vol C Tables 4.2.6.8 and 6.1.1.4'
N N 0.0061 0.0033 'International Tables Vol C Tables 4.2.6.8 and 6.1.1.4'
O O 0.0106 0.0060 'International Tables Vol C Tables 4.2.6.8 and 6.1.1.4'
S S 0.1246 0.1234 'International Tables Vol C Tables 4.2.6.8 and 6.1.1.4'
Br Br -0.2901 2.4595 'International Tables Vol C Tables 4.2.6.8 and 6.1.1.4'

loop_
_geom_angle_atom_site_label_1
_geom_angle_atom_site_label_2
_geom_angle_atom_site_label_3
_geom_angle
O1 S1 O2 121.17(19)
O1 S1 N2 106.55(18)
O2 S1 N2 105.37(17)
O1 S1 C25 107.84(19)
O2 S1 C25 106.8(2)
N2 S1 C25 108.56(18)
C1 N1 C8 111.4(3)
C1 N1 C18 125.2(3)
C8 N1 C18 119.1(3)
C8 N2 C9 107.9(3)
C8 N2 S1 122.9(2)
C9 N2 S1 121.5(3)
N1 C1 C6 110.6(4)
N1 C1 C2 126.9(4)
C6 C1 C2 122.5(4)
C3 C2 C1 117.4(5)
C3 C2 H2 121.3
C1 C2 H2 121.3
C4 C3 C2 122.0(4)
C4 C3 H3 119.0
C2 C3 H3 119.0
C3 C4 C5 119.8(4)
C3 C4 H4 120.1
C5 C4 H4 120.1
C4 C5 C6 120.8(5)
C4 C5 Br1 116.9(4)
C6 C5 Br1 122.3(4)
C1 C6 C5 117.4(4)
C1 C6 C7 110.2(3)
C5 C6 C7 132.3(4)
C17 C7 C6 113.4(3)
C17 C7 C8 111.1(3)
C6 C7 C8 101.4(3)
C17 C7 C10 111.2(3)
C6 C7 C10 115.7(3)
C8 C7 C10 103.2(3)
N1 C8 N2 110.5(3)
N1 C8 C7 105.8(3)
N2 C8 C7 107.3(3)
N1 C8 H8 111.0
N2 C8 H8 111.0
C7 C8 H8 111.0
N2 C9 C10 104.9(3)
N2 C9 H9A 110.8
C10 C9 H9A 110.8
N2 C9 H9B 110.8
C10 C9 H9B 110.8
H9A C9 H9B 108.8
C11 C10 C9 112.2(3)
C11 C10 C7 118.9(3)
C9 C10 C7 105.3(3)
C11 C10 H10 106.6
C9 C10 H10 106.6
C7 C10 H10 106.6
C12 C11 C16 118.0(3)
C12 C11 C10 120.6(4)
C16 C11 C10 121.4(4)
C13 C12 C11 121.1(4)
C13 C12 H12 119.5
C11 C12 H12 119.5
C14 C13 C12 120.7(4)
C14 C13 H13 119.6
C12 C13 H13 119.6
C13 C14 C15 120.0(4)
C13 C14 H14 120.0
C15 C14 H14 120.0
C14 C15 C16 120.0(4)
C14 C15 H15 120.0
C16 C15 H15 120.0
C15 C16 C11 120.2(4)
C15 C16 H16 119.9
C11 C16 H16 119.9
C7 C17 H17A 109.5
C7 C17 H17B 109.5
H17A C17 H17B 109.5
C7 C17 H17C 109.5
H17A C17 H17C 109.5
H17B C17 H17C 109.5
N1 C18 C19 114.9(4)
N1 C18 H18A 108.5
C19 C18 H18A 108.5
N1 C18 H18B 108.5
C19 C18 H18B 108.5
H18A C18 H18B 107.5
C20 C19 C24 119.1(4)
C20 C19 C18 120.9(4)
C24 C19 C18 120.0(4)
C19 C20 C21 119.7(5)
C19 C20 H20 120.1
C21 C20 H20 120.1
C22 C21 C20 120.1(6)
C22 C21 H21 119.9
C20 C21 H21 119.9
C23 C22 C21 120.3(5)
C23 C22 H22 119.8
C21 C22 H22 119.8
C22 C23 C24 120.3(5)
C22 C23 H23 119.9
C24 C23 H23 119.9
C19 C24 C23 120.4(5)
C19 C24 H24 119.8
C23 C24 H24 119.8
C26 C25 C30 118.6(4)
C26 C25 S1 121.1(3)
C30 C25 S1 120.4(3)
C27 C26 C25 120.1(4)
C27 C26 H26 120.0
C25 C26 H26 120.0
C26 C27 C28 122.0(5)
C26 C27 H27 119.0
C28 C27 H27 119.0
C27 C28 C29 117.4(5)
C27 C28 C31 121.6(5)
C29 C28 C31 121.1(5)
C30 C29 C28 121.1(4)
C30 C29 H29 119.5
C28 C29 H29 119.5
C29 C30 C25 120.9(4)
C29 C30 H30 119.5
C25 C30 H30 119.5
C28 C31 H31A 109.5
C28 C31 H31B 109.5
H31A C31 H31B 109.5
C28 C31 H31C 109.5
H31A C31 H31C 109.5
H31B C31 H31C 109.5

loop_
_geom_bond_atom_site_label_1
_geom_bond_atom_site_label_2
_geom_bond_distance
Br1 C5 1.897(5)
S1 O1 1.424(3)
S1 O2 1.426(3)
S1 N2 1.622(3)
S1 C25 1.755(4)
N1 C1 1.382(5)
N1 C8 1.435(5)
N1 C18 1.445(5)
N2 C8 1.464(5)
N2 C9 1.469(5)
C1 C6 1.384(6)
C1 C2 1.391(6)
C2 C3 1.380(7)
C2 H2 0.9300
C3 C4 1.355(8)
C3 H3 0.9300
C4 C5 1.383(7)
C4 H4 0.9300
C5 C6 1.393(5)
C6 C7 1.525(5)
C7 C17 1.511(6)
C7 C8 1.571(5)
C7 C10 1.576(5)
C8 H8 0.9800
C9 C10 1.525(5)
C9 H9A 0.9700
C9 H9B 0.9700
C10 C11 1.502(5)
C10 H10 0.9800
C11 C12 1.385(6)
C11 C16 1.392(5)
C12 C13 1.371(6)
C12 H12 0.9300
C13 C14 1.352(7)
C13 H13 0.9300
C14 C15 1.377(7)
C14 H14 0.9300
C15 C16 1.389(6)
C15 H15 0.9300
C16 H16 0.9300
C17 H17A 0.9600
C17 H17B 0.9600
C17 H17C 0.9600
C18 C19 1.514(6)
C18 H18A 0.9700
C18 H18B 0.9700
C19 C20 1.372(6)
C19 C24 1.373(6)
C20 C21 1.385(6)
C20 H20 0.9300
C21 C22 1.365(8)
C21 H21 0.9300
C22 C23 1.341(8)
C22 H22 0.9300
C23 C24 1.378(7)
C23 H23 0.9300
C24 H24 0.9300
C25 C26 1.373(6)
C25 C30 1.378(6)
C26 C27 1.364(7)
C26 H26 0.9300
C27 C28 1.375(7)
C27 H27 0.9300
C28 C29 1.381(7)
C28 C31 1.503(7)
C29 C30 1.359(7)
C29 H29 0.9300
C30 H30 0.9300
C31 H31A 0.9600
C31 H31B 0.9600
C31 H31C 0.9600

loop_
_geom_hbond_atom_site_label_D
_geom_hbond_atom_site_label_H
_geom_hbond_atom_site_label_A
_geom_hbond_distance_DH
_geom_hbond_distance_HA
_geom_hbond_distance_DA
_geom_hbond_angle_DHA
_geom_hbond_site_symmetry_A
C4 H4 O2 0.93 2.55 3.452(5) 163.9 2_554

loop_
_geom_torsion_atom_site_label_1
_geom_torsion_atom_site_label_2
_geom_torsion_atom_site_label_3
_geom_torsion_atom_site_label_4
_geom_torsion
O1 S1 N2 C8 173.2(3)
O2 S1 N2 C8 43.3(4)
C25 S1 N2 C8 -70.9(3)
O1 S1 N2 C9 -40.9(4)
O2 S1 N2 C9 -170.9(3)
C25 S1 N2 C9 75.0(3)
C8 N1 C1 C6 6.6(4)
C18 N1 C1 C6 162.7(4)
C8 N1 C1 C2 -174.4(4)
C18 N1 C1 C2 -18.3(6)
N1 C1 C2 C3 -179.5(4)
C6 C1 C2 C3 -0.6(6)
C1 C2 C3 C4 -0.6(7)
C2 C3 C4 C5 0.2(7)
C3 C4 C5 C6 1.4(7)
C3 C4 C5 Br1 -176.8(3)
N1 C1 C6 C5 -178.8(3)
C2 C1 C6 C5 2.1(6)
N1 C1 C6 C7 -1.4(4)
C2 C1 C6 C7 179.5(4)
C4 C5 C6 C1 -2.5(6)
Br1 C5 C6 C1 175.7(3)
C4 C5 C6 C7 -179.2(4)
Br1 C5 C6 C7 -1.0(6)
C1 C6 C7 C17 -122.8(4)
C5 C6 C7 C17 54.1(5)
C1 C6 C7 C8 -3.6(4)
C5 C6 C7 C8 173.3(4)
C1 C6 C7 C10 107.1(4)
C5 C6 C7 C10 -76.0(5)
C1 N1 C8 N2 -124.5(3)
C18 N1 C8 N2 77.7(4)
C1 N1 C8 C7 -8.6(4)
C18 N1 C8 C7 -166.4(3)
C9 N2 C8 N1 90.1(3)
S1 N2 C8 N1 -120.1(3)
C9 N2 C8 C7 -24.8(4)
S1 N2 C8 C7 125.0(3)
C17 C7 C8 N1 127.9(4)
C6 C7 C8 N1 7.1(4)
C10 C7 C8 N1 -112.9(3)
C17 C7 C8 N2 -114.1(3)
C6 C7 C8 N2 125.1(3)
C10 C7 C8 N2 5.1(4)
C8 N2 C9 C10 34.8(4)
S1 N2 C9 C10 -115.5(3)
N2 C9 C10 C11 -161.2(3)
N2 C9 C10 C7 -30.5(4)
C17 C7 C10 C11 -98.8(4)
C6 C7 C10 C11 32.4(5)
C8 C7 C10 C11 142.1(3)
C17 C7 C10 C9 134.5(3)
C6 C7 C10 C9 -94.4(4)
C8 C7 C10 C9 15.3(4)
C9 C10 C11 C12 -124.1(4)
C7 C10 C11 C12 112.4(4)
C9 C10 C11 C16 54.6(5)
C7 C10 C11 C16 -68.8(5)
C16 C11 C12 C13 1.1(6)
C10 C11 C12 C13 179.9(4)
C11 C12 C13 C14 -0.3(6)
C12 C13 C14 C15 -1.0(6)
C13 C14 C15 C16 1.6(6)
C14 C15 C16 C11 -0.8(6)
C12 C11 C16 C15 -0.5(6)
C10 C11 C16 C15 -179.3(4)
C1 N1 C18 C19 -86.9(5)
C8 N1 C18 C19 67.6(5)
N1 C18 C19 C20 57.2(5)
N1 C18 C19 C24 -124.4(4)
C24 C19 C20 C21 0.5(7)
C18 C19 C20 C21 178.9(4)
C19 C20 C21 C22 -1.0(8)
C20 C21 C22 C23 1.6(8)
C21 C22 C23 C24 -1.6(9)
C20 C19 C24 C23 -0.5(7)
C18 C19 C24 C23 -179.0(4)
C22 C23 C24 C19 1.1(8)
O1 S1 C25 C26 20.3(4)
O2 S1 C25 C26 152.0(3)
N2 S1 C25 C26 -94.8(4)
O1 S1 C25 C30 -160.3(3)
O2 S1 C25 C30 -28.6(4)
N2 S1 C25 C30 84.6(3)
C30 C25 C26 C27 0.4(7)
S1 C25 C26 C27 179.8(4)
C25 C26 C27 C28 0.3(8)
C26 C27 C28 C29 -1.3(8)
C26 C27 C28 C31 178.3(6)
C27 C28 C29 C30 1.7(7)
C31 C28 C29 C30 -177.9(5)
C28 C29 C30 C25 -1.1(7)
C26 C25 C30 C29 0.0(6)
S1 C25 C30 C29 -179.3(3)
